data_4317897
loop_
_publ_author_name
'Jung Woo Ko'
'Kil Sik Min'
'Myunghyun Paik Suh'

_publ_section_title
;
 A Hybrid Consisting of Coordination Polymer and Noncovalent Organic
 Networks: A Highly Ordered 2-D Phenol Network Assembled by Edge-to-Face
 \p-\p Interactions
;
_journal_name_full 'Inorganic Chemistry'
_journal_page_first 2151
_journal_page_last 2157
_journal_paper_doi 10.1021/ic011281u
_journal_volume 41
_journal_year 2002
_chemical_formula_sum 'C8 H20 Cu0.5 N3 O5'
_chemical_formula_weight 270.04
_chemical_name_systematic
;
  ?
;
_space_group_IT_number 147
_symmetry_cell_setting trigonal
_symmetry_space_group_name_Hall '-P 3'
_symmetry_space_group_name_H-M 'P -3'
_atom_sites_solution_hydrogens geom
_atom_sites_solution_primary direct
_atom_sites_solution_secondary difmap
_audit_creation_method SHELXL
_cell_angle_alpha 90.00
_cell_angle_beta 90.00
_cell_angle_gamma 120.00
_cell_formula_units_Z 6
_cell_length_a 17.7050(10)
_cell_length_b 17.7050(10)
_cell_length_c 6.9400(10)
_cell_measurement_temperature 293(2)
_cell_volume 1884.0(3)
_computing_structure_refinement 'SHELXL-93 (Sheldrick, 1993)'
_computing_structure_solution 'SHELXS-86 (Sheldrick, 1990)'
_diffrn_ambient_temperature 293(2)
_diffrn_radiation_monochromator graphite
_diffrn_radiation_source 'fine-focus sealed tube'
_diffrn_radiation_type MoK\a
_diffrn_radiation_wavelength 0.71073
_diffrn_reflns_av_R_equivalents 0.0750
_diffrn_reflns_av_sigmaI/netI 0.0674
_diffrn_reflns_limit_h_max 22
_diffrn_reflns_limit_h_min -19
_diffrn_reflns_limit_k_max 21
_diffrn_reflns_limit_k_min -22
_diffrn_reflns_limit_l_max 6
_diffrn_reflns_limit_l_min -9
_diffrn_reflns_number 9515
_diffrn_reflns_theta_max 27.48
_diffrn_reflns_theta_min 2.94
_exptl_absorpt_coefficient_mu 0.929
_exptl_crystal_density_diffrn 1.428
_exptl_crystal_F_000 861
_refine_diff_density_max 1.734
_refine_diff_density_min -0.508
_refine_diff_density_rms 0.130
_refine_ls_extinction_coef 0.0328(59)
_refine_ls_extinction_expression Fc^*^=kFc[1+0.001xFc^2^\l^3^/sin(2\q)]^-1/4^
_refine_ls_extinction_method SHELXL
_refine_ls_goodness_of_fit_all 1.098
_refine_ls_goodness_of_fit_obs 1.184
_refine_ls_matrix_type full
_refine_ls_number_parameters 153
_refine_ls_number_reflns 2819
_refine_ls_number_restraints 0
_refine_ls_restrained_S_all 1.537
_refine_ls_restrained_S_obs 1.184
_refine_ls_R_factor_all 0.1563
_refine_ls_R_factor_obs 0.1062
_refine_ls_shift/esd_max 0.014
_refine_ls_shift/esd_mean 0.003
_refine_ls_structure_factor_coef Fsqd
_refine_ls_weighting_details 'w=1/[\s^2^(Fo^2^)+(0.1053P)^2^+10.4315P] where P=(Fo^2^+2Fc^2^)/3'
_refine_ls_weighting_scheme calc
_refine_ls_wR_factor_all 0.3868
_refine_ls_wR_factor_obs 0.2605
_reflns_number_observed 2016
_reflns_number_total 2877
_reflns_observed_criterion >2sigma(I)
_cod_data_source_file ic011281u_1.cif
_cod_data_source_block cubtc
_cod_depositor_comments
;
The following automatic conversions were performed:

'_refine_ls_weighting_scheme' value 'calc
w=1/[\s^2^(Fo^2^)+(0.1053P)^2^+10.4315P] where P=(Fo^2^+2Fc^2^)/3'
was changed to 'calc'. New tag '_refine_ls_weighting_details' was
created. The value of the new tag was set to
'w=1/[\s^2^(Fo^2^)+(0.1053P)^2^+10.4315P] where P=(Fo^2^+2Fc^2^)/3'.

Automatic conversion script
Id: cif_fix_values 3143 2015-03-26 13:38:13Z robertas 
;
_cod_original_formula_sum 'C8 H20 Cu0.50 N3 O5'
_cod_database_code 4317897

loop_
_symmetry_equiv_pos_as_xyz
'x, y, z'
'-y, x-y, z'
'-x+y, -x, z'
'-x, -y, -z'
'y, -x+y, -z'
'x-y, x, -z'

loop_
_atom_site_aniso_label
_atom_site_aniso_U_11
_atom_site_aniso_U_22
_atom_site_aniso_U_33
_atom_site_aniso_U_23
_atom_site_aniso_U_13
_atom_site_aniso_U_12
Cu1 0.0358(7) 0.0332(6) 0.0543(8) 0.0033(5) 0.0006(5) 0.0161(5)
N1 0.050(4) 0.050(4) 0.062(4) 0.000(3) 0.005(3) 0.018(3)
N2 0.041(3) 0.041(3) 0.063(4) -0.004(3) -0.002(3) 0.019(3)
N3 0.046(3) 0.046(3) 0.037(3) -0.005(2) -0.003(2) 0.026(3)
C1 0.078(6) 0.067(5) 0.073(6) 0.005(4) 0.020(5) 0.036(5)
C2 0.053(4) 0.050(4) 0.056(5) 0.004(3) 0.002(4) 0.017(4)
C3 0.068(5) 0.057(4) 0.049(4) 0.009(3) 0.007(4) 0.039(4)
C4 0.067(5) 0.068(5) 0.053(5) -0.003(4) -0.005(4) 0.044(4)
C5 0.038(3) 0.051(4) 0.057(5) -0.005(3) -0.009(3) 0.018(3)
C6 0.053(4) 0.049(4) 0.043(4) 0.001(3) -0.002(3) 0.029(3)
C7 0.042(3) 0.039(3) 0.049(4) 0.001(3) 0.003(3) 0.018(3)
C8 0.036(3) 0.042(3) 0.041(4) 0.000(3) 0.002(3) 0.021(3)
O1 0.057(3) 0.046(3) 0.091(5) 0.003(3) -0.005(3) 0.028(3)
O2 0.052(3) 0.033(3) 0.125(6) -0.004(3) -0.007(3) 0.017(2)
O1W 0.068(4) 0.064(4) 0.091(5) 0.008(3) 0.011(4) 0.028(3)
O2W 0.085(5) 0.106(6) 0.092(5) 0.004(4) -0.008(4) 0.053(5)
O3W 0.131(7) 0.095(5) 0.079(5) -0.020(4) -0.017(5) 0.079(5)

loop_
_atom_site_label
_atom_site_type_symbol
_atom_site_fract_x
_atom_site_fract_y
_atom_site_fract_z
_atom_site_U_iso_or_equiv
_atom_site_thermal_displace_type
_atom_site_occupancy
_atom_site_calc_flag
_atom_site_refinement_flags
_atom_site_disorder_group
Cu1 Cu 0.5000 0.0000 0.5000 0.0416(5) Uani 1 d S .
N1 N 0.3000(4) -0.1275(4) 0.6637(10) 0.057(2) Uani 1 d . .
N2 N 0.5489(4) 0.0976(4) 0.3039(10) 0.0492(15) Uani 1 d . .
H2 H 0.5428(4) 0.0729(4) 0.1857(10) 0.059 Uiso 1 calc R .
N3 N 0.3919(4) 0.0095(4) 0.4965(8) 0.0418(13) Uani 1 d . .
H3 H 0.3931(4) 0.0398(4) 0.6036(8) 0.050 Uiso 1 calc R .
C1 C 0.7140(7) 0.0967(7) 0.1526(14) 0.073(3) Uani 1 d . .
H1A H 0.7532(39) 0.0746(45) 0.1704(25) 0.109 Uiso 1 calc R .
H1B H 0.7387(46) 0.1441(13) 0.0623(35) 0.109 Uiso 1 calc R .
H1C H 0.6593(9) 0.0511(34) 0.1041(54) 0.109 Uiso 1 calc R .
C2 C 0.6435(5) 0.1630(5) 0.3301(13) 0.057(2) Uani 1 d . .
H2A H 0.6618(5) 0.2047(5) 0.2252(13) 0.069 Uiso 1 calc R .
H2B H 0.6502(5) 0.1946(5) 0.4489(13) 0.069 Uiso 1 calc R .
C3 C 0.4916(5) 0.1367(5) 0.3093(12) 0.055(2) Uani 1 d . .
H3A H 0.4992(5) 0.1700(5) 0.1927(12) 0.066 Uiso 1 calc R .
H3B H 0.5066(5) 0.1757(5) 0.4187(12) 0.066 Uiso 1 calc R .
C4 C 0.3984(6) 0.0638(6) 0.3257(12) 0.058(2) Uani 1 d . .
H4A H 0.3599(6) 0.0876(6) 0.3418(12) 0.070 Uiso 1 calc R .
H4B H 0.3813(6) 0.0285(6) 0.2098(12) 0.070 Uiso 1 calc R .
C5 C 0.6916(5) 0.0750(5) 0.5000(11) 0.050(2) Uani 1 d . .
H5A H 0.6958(5) 0.1073(5) 0.6161(11) 0.061 Uiso 1 calc R .
H5B H 0.7397(5) 0.0635(5) 0.5007(11) 0.061 Uiso 1 calc R .
C6 C 0.6195(5) 0.4686(5) 0.8179(11) 0.047(2) Uani 1 d . .
C7 C 0.6442(4) 0.3993(4) 0.8244(11) 0.044(2) Uani 1 d . .
C8 C 0.5796(4) 0.3107(4) 0.8269(9) 0.0389(14) Uani 1 d . .
H8 H 0.5212(4) 0.2957(4) 0.8303(9) 0.047 Uiso 1 calc R .
O1 O 0.6802(4) 0.5468(4) 0.8176(10) 0.064(2) Uani 1 d . .
O2 O 0.5548(4) 0.0954(3) 0.8046(11) 0.072(2) Uani 1 d . .
O1W O 0.0674(4) -0.1110(4) 0.5280(11) 0.077(2) Uani 1 d . .
O2W O 0.0572(5) -0.1152(6) 0.9421(12) 0.092(2) Uani 1 d . .
O3W O 0.1212(6) -0.1743(5) 0.2380(11) 0.092(2) Uani 1 d . .

loop_
_atom_type_symbol
_atom_type_description
_atom_type_scat_dispersion_real
_atom_type_scat_dispersion_imag
_atom_type_scat_source
Cu Cu 0.3201 1.2651 'International Tables Vol C Tables 4.2.6.8 and 6.1.1.4'
C C 0.0033 0.0016 'International Tables Vol C Tables 4.2.6.8 and 6.1.1.4'
H H 0.0000 0.0000 'International Tables Vol C Tables 4.2.6.8 and 6.1.1.4'
O O 0.0106 0.0060 'International Tables Vol C Tables 4.2.6.8 and 6.1.1.4'
N N 0.0061 0.0033 'International Tables Vol C Tables 4.2.6.8 and 6.1.1.4'

loop_
_geom_angle_atom_site_label_1
_geom_angle_atom_site_label_2
_geom_angle_atom_site_label_3
_geom_angle
_geom_angle_site_symmetry_1
_geom_angle_site_symmetry_3
_geom_angle_publ_flag
N3 Cu1 N3 180.0 4_656 . ?
N3 Cu1 N2 86.5(2) 4_656 4_656 ?
N3 Cu1 N2 93.5(2) . 4_656 ?
N3 Cu1 N2 93.5(2) 4_656 . ?
N3 Cu1 N2 86.5(2) . . ?
N2 Cu1 N2 180.0 4_656 . ?
C2 N1 C5 116.4(7) 4_656 4_656 ?
C2 N1 C1 115.3(8) 4_656 4_656 ?
C5 N1 C1 115.8(7) 4_656 4_656 ?
C3 N2 C2 113.3(6) . . ?
C3 N2 Cu1 106.3(5) . . ?
C2 N2 Cu1 114.6(5) . . ?
C3 N2 H2 107.4(4) . . ?
C2 N2 H2 107.4(4) . . ?
Cu1 N2 H2 107.4(2) . . ?
C5 N3 C4 112.2(6) 4_656 . ?
C5 N3 Cu1 115.2(4) 4_656 . ?
C4 N3 Cu1 107.1(4) . . ?
C5 N3 H3 107.3(4) 4_656 . ?
C4 N3 H3 107.3(4) . . ?
Cu1 N3 H3 107.3(2) . . ?
N1 C1 H1A 109.5(5) 4_656 . ?
N1 C1 H1B 109.5(5) 4_656 . ?
H1A C1 H1B 109.5 . . ?
N1 C1 H1C 109.5(5) 4_656 . ?
H1A C1 H1C 109.5 . . ?
H1B C1 H1C 109.5 . . ?
N1 C2 N2 115.0(6) 4_656 . ?
N1 C2 H2A 108.5(4) 4_656 . ?
N2 C2 H2A 108.5(4) . . ?
N1 C2 H2B 108.5(5) 4_656 . ?
N2 C2 H2B 108.5(4) . . ?
H2A C2 H2B 107.5 . . ?
N2 C3 C4 108.3(6) . . ?
N2 C3 H3A 110.0(4) . . ?
C4 C3 H3A 110.0(4) . . ?
N2 C3 H3B 110.0(4) . . ?
C4 C3 H3B 110.0(5) . . ?
H3A C3 H3B 108.4 . . ?
N3 C4 C3 108.0(6) . . ?
N3 C4 H4A 110.1(4) . . ?
C3 C4 H4A 110.1(4) . . ?
N3 C4 H4B 110.1(4) . . ?
C3 C4 H4B 110.1(5) . . ?
H4A C4 H4B 108.4 . . ?
N1 C5 N3 113.3(6) 4_656 4_656 ?
N1 C5 H5A 108.9(4) 4_656 . ?
N3 C5 H5A 108.9(4) 4_656 . ?
N1 C5 H5B 108.9(4) 4_656 . ?
N3 C5 H5B 108.9(4) 4_656 . ?
H5A C5 H5B 107.7 . . ?
O2 C6 O1 124.4(7) 3_665 . ?
O2 C6 C7 117.9(7) 3_665 . ?
O1 C6 C7 117.6(7) . . ?
C8 C7 C8 118.3(7) 3_665 . ?
C8 C7 C6 121.2(6) 3_665 . ?
C8 C7 C6 120.5(6) . . ?
C7 C8 C7 121.7(7) 2_655 . ?
C7 C8 H8 119.2(4) 2_655 . ?
C7 C8 H8 119.2(4) . . ?

loop_
_geom_bond_atom_site_label_1
_geom_bond_atom_site_label_2
_geom_bond_distance
_geom_bond_site_symmetry_2
_geom_bond_publ_flag
Cu1 N3 2.004(6) 4_656 ?
Cu1 N3 2.004(6) . ?
Cu1 N2 2.022(6) 4_656 ?
Cu1 N2 2.022(6) . ?
N1 C2 1.424(11) 4_656 ?
N1 C5 1.428(10) 4_656 ?
N1 C1 1.455(12) 4_656 ?
N2 C3 1.488(9) . ?
N2 C2 1.496(10) . ?
N2 H2 0.91 . ?
N3 C5 1.487(9) 4_656 ?
N3 C4 1.494(10) . ?
N3 H3 0.91 . ?
C1 N1 1.455(12) 4_656 ?
C1 H1A 0.96 . ?
C1 H1B 0.96 . ?
C1 H1C 0.96 . ?
C2 N1 1.424(11) 4_656 ?
C2 H2A 0.97 . ?
C2 H2B 0.97 . ?
C3 C4 1.508(12) . ?
C3 H3A 0.97 . ?
C3 H3B 0.97 . ?
C4 H4A 0.97 . ?
C4 H4B 0.97 . ?
C5 N1 1.428(10) 4_656 ?
C5 N3 1.487(9) 4_656 ?
C5 H5A 0.97 . ?
C5 H5B 0.97 . ?
C6 O2 1.245(9) 3_665 ?
C6 O1 1.258(9) . ?
C6 C7 1.496(10) . ?
C7 C8 1.390(9) 3_665 ?
C7 C8 1.405(9) . ?
C8 C7 1.390(9) 2_655 ?
C8 H8 0.93 . ?
O2 C6 1.245(9) 2_655 ?
